data_7053305
loop_
_publ_author_name
'Strasser, Christoph E.'
'Cronje, Stephanie'
'Raubenheimer, Helgard G.'

_publ_section_title
;
 Fischer-type tungsten acyl (carbeniate), carbene and carbyne complexes
 bearing C5-attached thiazolyl substituents: interaction with gold(i)
 fragments
;
_journal_issue 3
_journal_name_full 'New Journal of Chemistry'
_journal_page_first 458
_journal_paper_doi 10.1039/b9nj00413k
_journal_volume 34
_journal_year 2010
_chemical_formula_moiety 'C11 H9 Au Cl N O S'
_chemical_formula_sum 'C11 H9 Au Cl N O S'
_chemical_formula_weight 435.67
_chemical_melting_point 348
_chemical_name_common Chloro[(methoxy)(2-phenylthiazol-5-yl)carbene]gold(I)
_chemical_name_systematic Chloro[methoxy(2-phenylthiazol-5-yl)methylidene]gold
_space_group_IT_number 14
_symmetry_cell_setting monoclinic
_symmetry_Int_Tables_number 14
_symmetry_space_group_name_Hall '-P 2ybc'
_symmetry_space_group_name_H-M 'P 1 21/c 1'
_atom_sites_solution_hydrogens geom
_atom_sites_solution_primary direct
_atom_sites_solution_secondary difmap
_audit_creation_method SHELXL-97
_cell_angle_alpha 90.00
_cell_angle_beta 106.345(1)
_cell_angle_gamma 90.00
_cell_formula_units_Z 8
_cell_length_a 14.2229(11)
_cell_length_b 11.5834(9)
_cell_length_c 14.8108(11)
_cell_measurement_reflns_used 6899
_cell_measurement_temperature 100(2)
_cell_measurement_theta_max 26.389
_cell_measurement_theta_min 2.268
_cell_volume 2341.5(3)
_computing_cell_refinement 'SAINT (Bruker, 2003)'
_computing_data_collection 'SMART (Bruker, 2002)'
_computing_data_reduction SAINT
_computing_molecular_graphics 'X-Seed (Barbour, 2001; Atwood & Barbour, 2003)'
_computing_publication_material X-Seed
_computing_structure_refinement 'SHELXL-97 (Sheldrick, 2008)'
_computing_structure_solution 'SHELXS-97 (Sheldrick, 2008)'
_diffrn_ambient_temperature 100(2)
_diffrn_measured_fraction_theta_full 0.996
_diffrn_measured_fraction_theta_max 0.996
_diffrn_measurement_device_type 'Bruker APEX CCD area detector'
_diffrn_measurement_method \w-scans
_diffrn_radiation_monochromator graphite
_diffrn_radiation_source 'fine-focus sealed tube'
_diffrn_radiation_type MoK\a
_diffrn_radiation_wavelength 0.71073
_diffrn_reflns_av_R_equivalents 0.0287
_diffrn_reflns_av_sigmaI/netI 0.0340
_diffrn_reflns_limit_h_max 17
_diffrn_reflns_limit_h_min -17
_diffrn_reflns_limit_k_max 14
_diffrn_reflns_limit_k_min -9
_diffrn_reflns_limit_l_max 18
_diffrn_reflns_limit_l_min -18
_diffrn_reflns_number 13330
_diffrn_reflns_theta_full 26.39
_diffrn_reflns_theta_max 26.39
_diffrn_reflns_theta_min 2.27
_diffrn_standards_number 0
_exptl_absorpt_coefficient_mu 12.947
_exptl_absorpt_correction_T_max 0.273
_exptl_absorpt_correction_T_min 0.190
_exptl_absorpt_correction_type multi-scan
_exptl_absorpt_process_details 'SADABS (Bruker, 2002)'
_exptl_crystal_colour orange
_exptl_crystal_density_diffrn 2.472
_exptl_crystal_density_method 'not measured'
_exptl_crystal_description prism
_exptl_crystal_F_000 1616
_exptl_crystal_size_max 0.21
_exptl_crystal_size_mid 0.13
_exptl_crystal_size_min 0.10
_refine_diff_density_max 1.211
_refine_diff_density_min -0.625
_refine_diff_density_rms 0.154
_refine_ls_extinction_method none
_refine_ls_goodness_of_fit_ref 1.040
_refine_ls_hydrogen_treatment riding
_refine_ls_matrix_type full
_refine_ls_number_parameters 291
_refine_ls_number_reflns 4783
_refine_ls_number_restraints 0
_refine_ls_restrained_S_all 1.040
_refine_ls_R_factor_all 0.0260
_refine_ls_R_factor_gt 0.0234
_refine_ls_shift/su_max 0.002
_refine_ls_shift/su_mean 0.000
_refine_ls_structure_factor_coef Fsqd
_refine_ls_weighting_details 'calc w=1/[\s^2^(Fo^2^)+(0.0278P)^2^+0.3893P] where P=(Fo^2^+2Fc^2^)/3'
_refine_ls_weighting_scheme calc
_refine_ls_wR_factor_gt 0.0548
_refine_ls_wR_factor_ref 0.0560
_reflns_number_gt 4444
_reflns_number_total 4783
_reflns_threshold_expression I>2\s(I)
_cod_data_source_file b9nj00413k.txt
_cod_data_source_block Compound-5
_cod_original_sg_symbol_H-M 'P 21/c'
_cod_database_code 7053305

loop_
_symmetry_equiv_pos_as_xyz
'x, y, z'
'-x, y+1/2, -z+1/2'
'-x, -y, -z'
'x, -y-1/2, z-1/2'

loop_
_atom_site_label
_atom_site_type_symbol
_atom_site_fract_x
_atom_site_fract_y
_atom_site_fract_z
_atom_site_U_iso_or_equiv
_atom_site_adp_type
_atom_site_occupancy
_atom_site_symmetry_multiplicity
_atom_site_calc_flag
_atom_site_refinement_flags
Au1A Au 0.844513(11) 0.780110(14) 0.174516(11) 0.01666(6) Uani 1 1 d .
Au1B Au 0.968563(11) 0.623212(14) 0.052605(11) 0.01728(6) Uani 1 1 d .
Cl1A Cl 0.92384(7) 0.68321(10) 0.30906(7) 0.0214(2) Uani 1 1 d .
Cl1B Cl 1.10864(8) 0.72627(10) 0.06757(8) 0.0248(2) Uani 1 1 d .
S1A S 0.58140(7) 0.90488(9) -0.06848(7) 0.0172(2) Uani 1 1 d .
S1B S 0.64548(7) 0.49937(9) -0.04108(7) 0.0185(2) Uani 1 1 d .
O1A O 0.7952(2) 0.9262(3) 0.0041(2) 0.0208(7) Uani 1 1 d .
O1B O 0.8323(2) 0.4604(3) 0.0988(2) 0.0194(6) Uani 1 1 d .
N1A N 0.5088(3) 0.7870(3) 0.0443(3) 0.0216(8) Uani 1 1 d .
N1B N 0.6547(2) 0.6602(3) -0.1591(2) 0.0167(7) Uani 1 1 d .
C1A C 0.7649(3) 0.8615(4) 0.0616(3) 0.0172(9) Uani 1 1 d .
C1B C 0.8458(3) 0.5404(4) 0.0419(3) 0.0161(8) Uani 1 1 d .
C10A C 0.6607(3) 0.8479(4) 0.0328(3) 0.0163(9) Uani 1 1 d .
C10B C 0.7571(3) 0.5661(4) -0.0296(3) 0.0159(8) Uani 1 1 d .
C11A C 0.6064(3) 0.7901(4) 0.0819(3) 0.0212(9) Uani 1 1 d .
H11A H 0.6369 0.7537 0.1403 0.025 Uiso 1 1 calc R
C11B C 0.7453(3) 0.6492(4) -0.0990(3) 0.0187(9) Uani 1 1 d .
H11B H 0.7983 0.6961 -0.1042 0.022 Uiso 1 1 calc R
C12A C 0.4845(3) 0.8449(4) -0.0359(3) 0.0170(9) Uani 1 1 d .
C12B C 0.5936(3) 0.5871(4) -0.1374(3) 0.0155(8) Uani 1 1 d .
C13A C 0.3826(3) 0.8594(3) -0.0932(3) 0.0162(9) Uani 1 1 d .
C13B C 0.4891(3) 0.5791(4) -0.1889(3) 0.0163(9) Uani 1 1 d .
C14A C 0.3592(3) 0.9195(4) -0.1777(3) 0.0189(9) Uani 1 1 d .
H14A H 0.4098 0.9533 -0.1992 0.023 Uiso 1 1 calc R
C14B C 0.4466(3) 0.6668(4) -0.2510(3) 0.0190(9) Uani 1 1 d .
H14B H 0.4853 0.7298 -0.2609 0.023 Uiso 1 1 calc R
C15A C 0.2617(3) 0.9306(4) -0.2312(3) 0.0216(9) Uani 1 1 d .
H15A H 0.2458 0.9700 -0.2899 0.026 Uiso 1 1 calc R
C15B C 0.3476(3) 0.6623(4) -0.2985(3) 0.0231(10) Uani 1 1 d .
H15B H 0.3186 0.7228 -0.3404 0.028 Uiso 1 1 calc R
C16A C 0.1883(3) 0.8835(4) -0.1978(3) 0.0196(9) Uani 1 1 d .
H16A H 0.1218 0.8916 -0.2335 0.024 Uiso 1 1 calc R
C16B C 0.2911(3) 0.5707(4) -0.2853(3) 0.0233(10) Uani 1 1 d .
H16B H 0.2232 0.5686 -0.3177 0.028 Uiso 1 1 calc R
C17A C 0.2109(3) 0.8251(4) -0.1135(3) 0.0209(9) Uani 1 1 d .
H17A H 0.1600 0.7935 -0.0911 0.025 Uiso 1 1 calc R
C17B C 0.3331(3) 0.4813(4) -0.2246(3) 0.0268(10) Uani 1 1 d .
H17B H 0.2945 0.4172 -0.2167 0.032 Uiso 1 1 calc R
C18A C 0.3076(3) 0.8126(4) -0.0612(3) 0.0176(9) Uani 1 1 d .
H18A H 0.3229 0.7718 -0.0032 0.021 Uiso 1 1 calc R
C18B C 0.4328(3) 0.4863(4) -0.1751(3) 0.0240(10) Uani 1 1 d .
H18B H 0.4617 0.4265 -0.1324 0.029 Uiso 1 1 calc R
C7A C 0.8998(3) 0.9517(4) 0.0252(3) 0.0251(10) Uani 1 1 d .
H7A H 0.9291 0.9520 0.0935 0.038 Uiso 1 1 calc R
H7B H 0.9087 1.0275 -0.0005 0.038 Uiso 1 1 calc R
H7C H 0.9317 0.8926 -0.0034 0.038 Uiso 1 1 calc R
C7B C 0.9173(3) 0.4221(4) 0.1742(3) 0.0219(10) Uani 1 1 d .
H7D H 0.9647 0.3849 0.1467 0.033 Uiso 1 1 calc R
H7E H 0.8961 0.3668 0.2146 0.033 Uiso 1 1 calc R
H7F H 0.9480 0.4888 0.2117 0.033 Uiso 1 1 calc R

loop_
_atom_site_aniso_label
_atom_site_aniso_U_11
_atom_site_aniso_U_22
_atom_site_aniso_U_33
_atom_site_aniso_U_23
_atom_site_aniso_U_13
_atom_site_aniso_U_12
Au1A 0.01423(9) 0.01604(9) 0.01780(10) -0.00184(6) 0.00137(7) 0.00017(6)
Au1B 0.01328(9) 0.02011(10) 0.01669(10) -0.00031(6) 0.00132(7) -0.00121(6)
Cl1A 0.0189(5) 0.0227(6) 0.0200(5) 0.0006(4) 0.0013(4) 0.0017(4)
Cl1B 0.0162(5) 0.0326(6) 0.0223(6) 0.0050(5) -0.0002(4) -0.0066(5)
S1A 0.0157(5) 0.0181(5) 0.0175(5) 0.0009(4) 0.0041(4) 0.0002(4)
S1B 0.0137(5) 0.0209(6) 0.0191(5) 0.0021(4) 0.0019(4) -0.0012(4)
O1A 0.0171(15) 0.0236(17) 0.0199(16) 0.0017(13) 0.0020(12) 0.0021(13)
O1B 0.0158(14) 0.0183(16) 0.0213(16) 0.0001(13) 0.0005(12) 0.0012(13)
N1A 0.0191(18) 0.021(2) 0.023(2) 0.0055(16) 0.0045(16) 0.0004(16)
N1B 0.0186(18) 0.0159(18) 0.0160(18) -0.0003(14) 0.0053(15) -0.0008(15)
C1A 0.021(2) 0.015(2) 0.016(2) -0.0039(17) 0.0049(18) -0.0011(18)
C1B 0.016(2) 0.014(2) 0.018(2) -0.0057(17) 0.0044(17) 0.0005(17)
C10A 0.018(2) 0.0109(19) 0.017(2) -0.0038(16) 0.0008(17) -0.0006(17)
C10B 0.0136(19) 0.015(2) 0.020(2) -0.0031(17) 0.0059(17) 0.0006(17)
C11A 0.020(2) 0.022(2) 0.020(2) 0.0031(18) 0.0032(18) 0.0010(19)
C11B 0.016(2) 0.015(2) 0.025(2) -0.0038(18) 0.0048(18) 0.0006(17)
C12A 0.018(2) 0.011(2) 0.022(2) -0.0033(17) 0.0062(18) -0.0018(17)
C12B 0.016(2) 0.016(2) 0.014(2) -0.0008(17) 0.0041(17) 0.0045(17)
C13A 0.015(2) 0.012(2) 0.020(2) -0.0043(17) 0.0026(17) -0.0006(17)
C13B 0.016(2) 0.019(2) 0.015(2) -0.0038(17) 0.0059(17) 0.0025(17)
C14A 0.019(2) 0.018(2) 0.021(2) -0.0001(18) 0.0083(18) -0.0026(18)
C14B 0.021(2) 0.019(2) 0.017(2) -0.0012(17) 0.0057(18) 0.0004(18)
C15A 0.023(2) 0.024(2) 0.016(2) 0.0017(18) 0.0026(18) 0.002(2)
C15B 0.023(2) 0.029(3) 0.015(2) 0.0010(19) 0.0009(18) 0.009(2)
C16A 0.017(2) 0.018(2) 0.020(2) -0.0040(17) -0.0005(18) 0.0014(18)
C16B 0.015(2) 0.035(3) 0.020(2) -0.003(2) 0.0046(18) 0.006(2)
C17A 0.022(2) 0.018(2) 0.026(2) -0.0028(19) 0.0111(19) -0.0051(19)
C17B 0.016(2) 0.033(3) 0.030(3) 0.001(2) 0.004(2) -0.002(2)
C18A 0.018(2) 0.015(2) 0.020(2) 0.0000(17) 0.0053(17) -0.0008(18)
C18B 0.019(2) 0.028(3) 0.025(2) 0.006(2) 0.0063(19) 0.000(2)
C7A 0.015(2) 0.028(3) 0.033(3) 0.000(2) 0.0090(19) -0.006(2)
C7B 0.018(2) 0.020(2) 0.022(2) 0.0016(18) -0.0036(18) 0.0043(19)

loop_
_atom_type_symbol
_atom_type_description
_atom_type_scat_dispersion_real
_atom_type_scat_dispersion_imag
_atom_type_scat_source
C C 0.0033 0.0016 'International Tables Vol C Tables 4.2.6.8 and 6.1.1.4'
H H 0.0000 0.0000 'International Tables Vol C Tables 4.2.6.8 and 6.1.1.4'
N N 0.0061 0.0033 'International Tables Vol C Tables 4.2.6.8 and 6.1.1.4'
O O 0.0106 0.0060 'International Tables Vol C Tables 4.2.6.8 and 6.1.1.4'
Cl Cl 0.1484 0.1585 'International Tables Vol C Tables 4.2.6.8 and 6.1.1.4'
S S 0.1246 0.1234 'International Tables Vol C Tables 4.2.6.8 and 6.1.1.4'
Au Au -2.0133 8.8022 'International Tables Vol C Tables 4.2.6.8 and 6.1.1.4'

loop_
_geom_angle_atom_site_label_1
_geom_angle_atom_site_label_2
_geom_angle_atom_site_label_3
_geom_angle
_geom_angle_site_symmetry_3
C1A Au1A Cl1A 174.78(13) .
C1A Au1A H11A 65.5 .
Cl1A Au1A H11A 109.4 .
C1A Au1A Au1B 93.75(12) .
Cl1A Au1A Au1B 89.88(3) .
H11A Au1A Au1B 120.9 .
C1B Au1B Cl1B 177.53(12) .
C1B Au1B H11B 64.1 .
Cl1B Au1B H11B 115.2 .
C1B Au1B Au1A 73.74(12) .
Cl1B Au1B Au1A 103.85(3) .
H11B Au1B Au1A 80.3 .
C1B Au1B Au1B 84.12(12) 3_765
Cl1B Au1B Au1B 98.34(3) 3_765
H11B Au1B Au1B 98.0 3_765
Au1A Au1B Au1B 156.223(8) 3_765
C12A S1A C10A 88.9(2) .
C10B S1B C12B 89.1(2) .
C1A O1A C7A 119.0(3) .
C1B O1B C7B 117.9(3) .
C12A N1A C11A 109.7(4) .
C12B N1B C11B 110.6(4) .
O1A C1A C10A 112.2(4) .
O1A C1A Au1A 127.9(3) .
C10A C1A Au1A 119.9(3) .
O1B C1B C10B 111.5(4) .
O1B C1B Au1B 125.9(3) .
C10B C1B Au1B 122.6(3) .
C11A C10A C1A 125.8(4) .
C11A C10A S1A 108.5(3) .
C1A C10A S1A 125.6(3) .
C11B C10B C1B 126.2(4) .
C11B C10B S1B 108.8(3) .
C1B C10B S1B 125.0(3) .
N1A C11A C10A 117.6(4) .
N1A C11A H11A 121.2 .
C10A C11A H11A 121.2 .
N1B C11B C10B 116.7(4) .
N1B C11B H11B 121.7 .
C10B C11B H11B 121.7 .
N1A C12A C13A 122.9(4) .
N1A C12A S1A 115.2(3) .
C13A C12A S1A 121.8(3) .
N1B C12B C13B 123.7(4) .
N1B C12B S1B 114.8(3) .
C13B C12B S1B 121.5(3) .
C14A C13A C18A 119.3(4) .
C14A C13A C12A 121.7(4) .
C18A C13A C12A 119.0(4) .
C14B C13B C18B 120.1(4) .
C14B C13B C12B 119.0(4) .
C18B C13B C12B 120.9(4) .
C13A C14A C15A 120.4(4) .
C13A C14A H14A 119.8 .
C15A C14A H14A 119.8 .
C15B C14B C13B 119.9(4) .
C15B C14B H14B 120.0 .
C13B C14B H14B 120.0 .
C16A C15A C14A 119.2(4) .
C16A C15A H15A 120.4 .
C14A C15A H15A 120.4 .
C16B C15B C14B 120.5(4) .
C16B C15B H15B 119.8 .
C14B C15B H15B 119.8 .
C17A C16A C15A 120.7(4) .
C17A C16A H16A 119.6 .
C15A C16A H16A 119.6 .
C15B C16B C17B 120.2(4) .
C15B C16B H16B 119.9 .
C17B C16B H16B 119.9 .
C16A C17A C18A 120.1(4) .
C16A C17A H17A 120.0 .
C18A C17A H17A 120.0 .
C16B C17B C18B 119.6(4) .
C16B C17B H17B 120.2 .
C18B C17B H17B 120.2 .
C17A C18A C13A 120.3(4) .
C17A C18A H18A 119.9 .
C13A C18A H18A 119.9 .
C13B C18B C17B 119.7(4) .
C13B C18B H18B 120.2 .
C17B C18B H18B 120.2 .
O1A C7A H7A 109.5 .
O1A C7A H7B 109.5 .
H7A C7A H7B 109.5 .
O1A C7A H7C 109.5 .
H7A C7A H7C 109.5 .
H7B C7A H7C 109.5 .
O1B C7B H7D 109.5 .
O1B C7B H7E 109.5 .
H7D C7B H7E 109.5 .
O1B C7B H7F 109.5 .
H7D C7B H7F 109.5 .
H7E C7B H7F 109.5 .

loop_
_geom_bond_atom_site_label_1
_geom_bond_atom_site_label_2
_geom_bond_distance
_geom_bond_site_symmetry_2
Au1A C1A 1.976(4) .
Au1A Cl1A 2.2888(10) .
Au1A H11A 2.8688 .
Au1A Au1B 3.3866(3) .
Au1B C1B 1.959(4) .
Au1B Cl1B 2.2792(11) .
Au1B H11B 2.9671 .
Au1B Au1B 3.4871(4) 3_765
S1A C12A 1.730(4) .
S1A C10A 1.734(4) .
S1B C10B 1.730(4) .
S1B C12B 1.738(4) .
O1A C1A 1.296(5) .
O1A C7A 1.461(5) .
O1B C1B 1.302(5) .
O1B C7B 1.465(5) .
N1A C12A 1.323(5) .
N1A C11A 1.343(6) .
N1B C12B 1.316(5) .
N1B C11B 1.350(5) .
C1A C10A 1.430(6) .
C1B C10B 1.433(6) .
C10A C11A 1.374(6) .
C10B C11B 1.383(6) .
C11A H11A 0.9500 .
C11B H11B 0.9500 .
C12A C13A 1.468(6) .
C12B C13B 1.469(6) .
C13A C14A 1.389(6) .
C13A C18A 1.393(6) .
C13B C14B 1.389(6) .
C13B C18B 1.390(6) .
C14A C15A 1.396(6) .
C14A H14A 0.9500 .
C14B C15B 1.387(6) .
C14B H14B 0.9500 .
C15A C16A 1.386(6) .
C15A H15A 0.9500 .
C15B C16B 1.378(7) .
C15B H15B 0.9500 .
C16A C17A 1.376(6) .
C16A H16A 0.9500 .
C16B C17B 1.391(6) .
C16B H16B 0.9500 .
C17A C18A 1.383(6) .
C17A H17A 0.9500 .
C17B C18B 1.402(6) .
C17B H17B 0.9500 .
C18A H18A 0.9500 .
C18B H18B 0.9500 .
C7A H7A 0.9800 .
C7A H7B 0.9800 .
C7A H7C 0.9800 .
C7B H7D 0.9800 .
C7B H7E 0.9800 .
C7B H7F 0.9800 .

loop_
_geom_torsion_atom_site_label_1
_geom_torsion_atom_site_label_2
_geom_torsion_atom_site_label_3
_geom_torsion_atom_site_label_4
_geom_torsion
_geom_torsion_site_symmetry_1
_geom_torsion_site_symmetry_4
C1A Au1A Au1B C1B -83.88(17) . .
Cl1A Au1A Au1B C1B 92.35(13) . .
H11A Au1A Au1B C1B -20.4 . .
C1A Au1A Au1B Cl1B 95.56(12) . .
Cl1A Au1A Au1B Cl1B -88.20(4) . .
H11A Au1A Au1B Cl1B 159.1 . .
C1A Au1A Au1B H11B -18.2 . .
Cl1A Au1A Au1B H11B 158.1 . .
H11A Au1A Au1B H11B 45.4 . .
C1A Au1A Au1B Au1B -105.96(12) . 3_765
Cl1A Au1A Au1B Au1B 70.28(3) . 3_765
H11A Au1A Au1B Au1B -42.4 . 3_765
C7A O1A C1A C10A 178.1(4) . .
C7A O1A C1A Au1A -4.7(6) . .
H11A Au1A C1A O1A 178.2 . .
Au1B Au1A C1A O1A -59.4(4) . .
H11A Au1A C1A C10A -4.8 . .
Au1B Au1A C1A C10A 117.6(3) . .
C7B O1B C1B C10B 178.1(3) . .
C7B O1B C1B Au1B -4.6(5) . .
H11B Au1B C1B O1B -177.4 . .
Au1A Au1B C1B O1B -90.5(3) . .
Au1B Au1B C1B O1B 80.7(3) 3_765 .
H11B Au1B C1B C10B -0.4 . .
Au1A Au1B C1B C10B 86.5(3) . .
Au1B Au1B C1B C10B -102.3(3) 3_765 .
O1A C1A C10A C11A -176.0(4) . .
Au1A C1A C10A C11A 6.6(6) . .
O1A C1A C10A S1A 2.1(5) . .
Au1A C1A C10A S1A -175.3(2) . .
C12A S1A C10A C11A -0.6(3) . .
C12A S1A C10A C1A -179.0(4) . .
O1B C1B C10B C11B 177.7(4) . .
Au1B C1B C10B C11B 0.3(6) . .
O1B C1B C10B S1B -0.6(5) . .
Au1B C1B C10B S1B -178.0(2) . .
C12B S1B C10B C11B 0.4(3) . .
C12B S1B C10B C1B 179.0(4) . .
C12A N1A C11A C10A -0.9(6) . .
C1A C10A C11A N1A 179.4(4) . .
S1A C10A C11A N1A 1.0(5) . .
C12B N1B C11B C10B 0.7(5) . .
C1B C10B C11B N1B -179.2(4) . .
S1B C10B C11B N1B -0.7(5) . .
C11A N1A C12A C13A -178.8(4) . .
C11A N1A C12A S1A 0.4(5) . .
C10A S1A C12A N1A 0.1(3) . .
C10A S1A C12A C13A 179.3(4) . .
C11B N1B C12B C13B 179.2(4) . .
C11B N1B C12B S1B -0.3(5) . .
C10B S1B C12B N1B -0.1(3) . .
C10B S1B C12B C13B -179.6(4) . .
N1A C12A C13A C14A -179.2(4) . .
S1A C12A C13A C14A 1.7(6) . .
N1A C12A C13A C18A 1.5(6) . .
S1A C12A C13A C18A -177.6(3) . .
N1B C12B C13B C14B -13.7(6) . .
S1B C12B C13B C14B 165.7(3) . .
N1B C12B C13B C18B 167.2(4) . .
S1B C12B C13B C18B -13.4(6) . .
C18A C13A C14A C15A -1.6(6) . .
C12A C13A C14A C15A 179.2(4) . .
C18B C13B C14B C15B 0.7(6) . .
C12B C13B C14B C15B -178.4(4) . .
C13A C14A C15A C16A 1.7(7) . .
C13B C14B C15B C16B -0.7(7) . .
C14A C15A C16A C17A -0.8(7) . .
C14B C15B C16B C17B -0.5(7) . .
C15A C16A C17A C18A -0.3(6) . .
C15B C16B C17B C18B 1.6(7) . .
C16A C17A C18A C13A 0.4(6) . .
C14A C13A C18A C17A 0.5(6) . .
C12A C13A C18A C17A 179.8(4) . .
C14B C13B C18B C17B 0.4(7) . .
C12B C13B C18B C17B 179.5(4) . .
C16B C17B C18B C13B -1.6(7) . .
